data_1559986
loop_
_publ_author_name
'Xiao, Yuyuan'
'Zhao, Xiao-Kun'
'Wu, Tianpin'
'Miller, Jeffrey T.'
'Hu, Han-Shi'
'Li, Jun'
'Huang, Wenliang'
'Diaconescu, Paula L.'

_publ_section_title
;
 Distinct electronic structures and bonding interactions in
 inverse-sandwich samarium and ytterbium biphenyl complexes.
;
_journal_issue 1
_journal_name_full 'Chemical science'
_journal_page_first 227
_journal_page_last 238
_journal_paper_doi 10.1039/d0sc03555f
_journal_volume 12
_journal_year 2020
_chemical_formula_sum 'C52 H92 Fe2 N4 O2 Si4 Yb2'
_chemical_formula_weight 1375.43
_chemical_name_systematic '[(NNTBS)Yb(THF)]2'
_chemical_properties_physical Air-sensitive,Moisture-sensitive,Oxygen-sensitive
_space_group_crystal_system triclinic
_space_group_IT_number 2
_space_group_name_Hall '-P 1'
_space_group_name_H-M_alt 'P -1'
_atom_sites_solution_hydrogens geom
_audit_creation_method SHELXL-2014/7
_audit_update_record
;
2020-06-25 deposited with the CCDC.	2020-10-26 downloaded from the CCDC.
;
_cell_angle_alpha 112.215(5)
_cell_angle_beta 96.684(4)
_cell_angle_gamma 113.262(4)
_cell_formula_units_Z 1
_cell_length_a 11.5553(5)
_cell_length_b 12.3812(6)
_cell_length_c 12.4512(6)
_cell_measurement_reflns_used 6349
_cell_measurement_temperature 179.99(10)
_cell_measurement_theta_max 28.3670
_cell_measurement_theta_min 2.0150
_cell_volume 1439.25(16)
_computing_structure_refinement 'SHELXL-2014/7 (Sheldrick, 2014)'
_diffrn_ambient_environment N~2~
_diffrn_ambient_temperature 179.99(10)
_diffrn_detector 'CCD plate'
_diffrn_measured_fraction_theta_full 1.000
_diffrn_measured_fraction_theta_max 1.000
_diffrn_measurement_device 'four-circle diffractometer'
_diffrn_measurement_device_type 'XtaLAB AFC12 (RINC): Kappa single'
_diffrn_radiation_monochromator graphite
_diffrn_radiation_probe x-ray
_diffrn_radiation_type 'Mo K\a'
_diffrn_radiation_wavelength 0.71073
_diffrn_reflns_av_unetI/netI 0.0430
_diffrn_reflns_Laue_measured_fraction_full 1.000
_diffrn_reflns_Laue_measured_fraction_max 1.000
_diffrn_reflns_limit_h_max 13
_diffrn_reflns_limit_h_min -13
_diffrn_reflns_limit_k_max 14
_diffrn_reflns_limit_k_min -14
_diffrn_reflns_limit_l_max 14
_diffrn_reflns_limit_l_min -14
_diffrn_reflns_number 10641
_diffrn_reflns_point_group_measured_fraction_full 1.000
_diffrn_reflns_point_group_measured_fraction_max 1.000
_diffrn_reflns_theta_full 25.024
_diffrn_reflns_theta_max 25.024
_diffrn_reflns_theta_min 2.013
_diffrn_source 'fine-focus sealed X-ray tube'
_diffrn_source_type 'Enhance (Mo) X-ray Source'
_exptl_absorpt_coefficient_mu 3.837
_exptl_absorpt_correction_T_max 1.00000
_exptl_absorpt_correction_T_min 0.61499
_exptl_absorpt_correction_type multi-scan
_exptl_absorpt_process_details
;
CrysAlisPro 1.171.39.29a (Rigaku Oxford Diffraction, 2015)
Empirical absorption correction using spherical harmonics,
 implemented in SCALE3 ABSPACK scaling algorithm.
;
_exptl_crystal_colour yellow
_exptl_crystal_density_diffrn 1.587
_exptl_crystal_description block
_exptl_crystal_F_000 696
_exptl_crystal_size_max 0.249
_exptl_crystal_size_mid 0.102
_exptl_crystal_size_min 0.101
_refine_diff_density_max 5.960
_refine_diff_density_min -2.083
_refine_diff_density_rms 0.251
_refine_ls_extinction_method none
_refine_ls_goodness_of_fit_ref 1.064
_refine_ls_hydrogen_treatment constr
_refine_ls_matrix_type full
_refine_ls_number_parameters 313
_refine_ls_number_reflns 10641
_refine_ls_number_restraints 46
_refine_ls_restrained_S_all 1.063
_refine_ls_R_factor_all 0.0845
_refine_ls_R_factor_gt 0.0752
_refine_ls_shift/su_max 0.000
_refine_ls_shift/su_mean 0.000
_refine_ls_structure_factor_coef Fsqd
_refine_ls_weighting_details 'w=1/[\s^2^(Fo^2^)+(0.0600P)^2^+50.0000P] where P=(Fo^2^+2Fc^2^)/3'
_refine_ls_weighting_scheme calc
_refine_ls_wR_factor_gt 0.1838
_refine_ls_wR_factor_ref 0.1914
_reflns_Friedel_coverage 0.000
_reflns_number_gt 9360
_reflns_number_total 10641
_reflns_threshold_expression 'I > 2\s(I)'
_cod_data_source_file d0sc03555f2.cif
_cod_data_source_block 5
_cod_depositor_comments 'Adding full bibliography for 1559984--1559990.cif.'
_cod_original_cell_volume 1439.25(13)
_cod_database_code 1559986
_shelx_shelxl_version_number 2014/7
_shelx_space_group_comment
;
The symmetry employed for this shelxl refinement is uniquely defined
by the following loop, which should always be used as a source of
symmetry information in preference to the above space-group names.
They are only intended as comments.
;

loop_
_space_group_symop_operation_xyz
'x, y, z'
'-x, -y, -z'

loop_
_atom_site_label
_atom_site_type_symbol
_atom_site_fract_x
_atom_site_fract_y
_atom_site_fract_z
_atom_site_U_iso_or_equiv
_atom_site_adp_type
_atom_site_occupancy
_atom_site_site_symmetry_order
_atom_site_calc_flag
_atom_site_refinement_flags_posn
_atom_site_refinement_flags_adp
_atom_site_refinement_flags_occupancy
_atom_site_disorder_assembly
_atom_site_disorder_group
Yb1 Yb 0.49389(8) 0.59542(8) 0.65148(8) 0.0282(2) Uani 1 1 d . . . . .
Fe1 Fe 0.2859(2) 0.6578(2) 0.5197(2) 0.0285(6) Uani 1 1 d . . . . .
Si1 Si 0.6865(4) 0.7665(5) 0.4718(5) 0.0282(11) Uani 1 1 d . . . . .
Si2 Si 0.2781(5) 0.5797(5) 0.8614(5) 0.0310(11) Uani 1 1 d . . . . .
O1 O 0.6716(12) 0.7271(12) 0.8464(12) 0.041(3) Uani 1 1 d D . . . .
N1 N 0.5507(13) 0.6388(13) 0.4742(14) 0.029(3) Uani 1 1 d . U . . .
N2 N 0.3448(12) 0.6233(12) 0.7600(13) 0.026(3) Uani 1 1 d . . . . .
C1 C 0.4198(16) 0.6131(15) 0.4271(15) 0.025(4) Uani 1 1 d . . . . .
C2 C 0.3699(16) 0.6867(17) 0.3884(16) 0.028(4) Uani 1 1 d . . . . .
H2 H 0.4207 0.7691 0.3930 0.034 Uiso 1 1 calc R U . . .
C3 C 0.2328(15) 0.6131(18) 0.3433(18) 0.036(4) Uani 1 1 d . . . . .
H3 H 0.1771 0.6370 0.3092 0.043 Uiso 1 1 calc R U . . .
C4 C 0.1895(15) 0.4949(18) 0.3567(19) 0.037(4) Uani 1 1 d . . . . .
H4 H 0.1022 0.4302 0.3346 0.044 Uiso 1 1 calc R U . . .
C5 C 0.3002(16) 0.4953(16) 0.4081(16) 0.028(4) Uani 1 1 d . . . . .
H5 H 0.3003 0.4303 0.4283 0.033 Uiso 1 1 calc R U . . .
C6 C 0.2935(18) 0.6774(19) 0.6995(17) 0.035(4) Uani 1 1 d . . . . .
C7 C 0.3726(19) 0.8001(19) 0.7022(17) 0.036(4) Uani 1 1 d . . . . .
H7 H 0.4634 0.8531 0.7414 0.044 Uiso 1 1 calc R U . . .
C8 C 0.2920(18) 0.8295(18) 0.6359(19) 0.041(5) Uani 1 1 d . . . . .
H8 H 0.3196 0.9053 0.6253 0.049 Uiso 1 1 calc R U . . .
C9 C 0.1595(18) 0.7209(19) 0.5879(19) 0.039(5) Uani 1 1 d . . . . .
H9 H 0.0848 0.7111 0.5395 0.047 Uiso 1 1 calc R U . . .
C10 C 0.1675(16) 0.6300(15) 0.6308(16) 0.031(4) Uani 1 1 d . U . . .
H10 H 0.0960 0.5499 0.6138 0.037 Uiso 1 1 calc R U . . .
C11 C 0.6564(17) 0.7680(18) 0.3205(17) 0.037(5) Uani 1 1 d . . . . .
H11A H 0.7327 0.8391 0.3223 0.056 Uiso 1 1 calc R U . . .
H11B H 0.6406 0.6850 0.2567 0.056 Uiso 1 1 calc R U . . .
H11C H 0.5804 0.7805 0.3054 0.056 Uiso 1 1 calc R U . . .
C12 C 0.8307(16) 0.7328(16) 0.4932(18) 0.033(4) Uani 1 1 d . . . . .
H12A H 0.9076 0.8012 0.4924 0.050 Uiso 1 1 calc R U . . .
H12B H 0.8484 0.7318 0.5699 0.050 Uiso 1 1 calc R U . . .
H12C H 0.8095 0.6483 0.4281 0.050 Uiso 1 1 calc R U . . .
C13 C 0.7466(16) 0.9399(18) 0.5986(18) 0.034(4) Uani 1 1 d . . . . .
C14 C 0.6426(19) 0.9915(18) 0.590(2) 0.044(5) Uani 1 1 d . . . . .
H14A H 0.5612 0.9327 0.5948 0.066 Uiso 1 1 calc R U . . .
H14B H 0.6771 1.0790 0.6565 0.066 Uiso 1 1 calc R U . . .
H14C H 0.6263 0.9941 0.5140 0.066 Uiso 1 1 calc R U . . .
C15 C 0.775(2) 0.943(2) 0.722(2) 0.051(6) Uani 1 1 d . . . . .
H15A H 0.6957 0.8815 0.7270 0.076 Uiso 1 1 calc R U . . .
H15B H 0.8429 0.9178 0.7309 0.076 Uiso 1 1 calc R U . . .
H15C H 0.8043 1.0307 0.7852 0.076 Uiso 1 1 calc R U . . .
C16 C 0.872(2) 1.037(2) 0.591(2) 0.062(7) Uani 1 1 d . . . . .
H16A H 0.8543 1.0351 0.5127 0.094 Uiso 1 1 calc R U . . .
H16B H 0.9012 1.1245 0.6544 0.094 Uiso 1 1 calc R U . . .
H16C H 0.9398 1.0116 0.6000 0.094 Uiso 1 1 calc R U . . .
C17 C 0.1149(18) 0.4212(18) 0.792(2) 0.047(5) Uani 1 1 d . . . . .
H17A H 0.0851 0.4048 0.8558 0.070 Uiso 1 1 calc R U . . .
H17B H 0.0502 0.4298 0.7449 0.070 Uiso 1 1 calc R U . . .
H17C H 0.1263 0.3485 0.7399 0.070 Uiso 1 1 calc R U . . .
C18 C 0.398(2) 0.555(2) 0.952(2) 0.051(6) Uani 1 1 d . . . . .
H18A H 0.3528 0.5044 0.9898 0.077 Uiso 1 1 calc R U . . .
H18B H 0.4679 0.6404 1.0133 0.077 Uiso 1 1 calc R U . . .
H18C H 0.4348 0.5092 0.8983 0.077 Uiso 1 1 calc R U . . .
C19 C 0.2492(17) 0.7137(18) 0.9787(16) 0.036(4) Uani 1 1 d . . . . .
C20 C 0.372(2) 0.8469(18) 1.038(2) 0.051(6) Uani 1 1 d . . . . .
H20A H 0.3957 0.8727 0.9766 0.077 Uiso 1 1 calc R U . . .
H20B H 0.3561 0.9118 1.0965 0.077 Uiso 1 1 calc R U . . .
H20C H 0.4440 0.8409 1.0784 0.077 Uiso 1 1 calc R U . . .
C21 C 0.213(2) 0.673(2) 1.077(2) 0.054(6) Uani 1 1 d . . . . .
H21A H 0.1343 0.5884 1.0392 0.081 Uiso 1 1 calc R U . . .
H21B H 0.2845 0.6674 1.1170 0.081 Uiso 1 1 calc R U . . .
H21C H 0.1966 0.7383 1.1351 0.081 Uiso 1 1 calc R U . . .
C22 C 0.136(2) 0.727(3) 0.9161(19) 0.063(7) Uani 1 1 d . . . . .
H22A H 0.0563 0.6429 0.8778 0.094 Uiso 1 1 calc R U . . .
H22B H 0.1211 0.7921 0.9761 0.094 Uiso 1 1 calc R U . . .
H22C H 0.1595 0.7539 0.8556 0.094 Uiso 1 1 calc R U . . .
C23A C 0.659(10) 0.821(10) 0.950(7) 0.045(10) Uani 0.28(4) 1 d D U P A 1
H23A H 0.5990 0.7748 0.9848 0.054 Uiso 0.28(4) 1 calc R U P A 1
H23B H 0.6237 0.8699 0.9249 0.054 Uiso 0.28(4) 1 calc R U P A 1
C24A C 0.795(9) 0.917(11) 1.045(9) 0.079(12) Uani 0.28(4) 1 d D U P A 1
H24A H 0.8276 1.0028 1.0466 0.095 Uiso 0.28(4) 1 calc R U P A 1
H24B H 0.7884 0.9286 1.1255 0.095 Uiso 0.28(4) 1 calc R U P A 1
C25A C 0.890(9) 0.863(10) 1.015(8) 0.068(10) Uani 0.28(4) 1 d D U P A 1
H25A H 0.9183 0.8399 1.0760 0.081 Uiso 0.28(4) 1 calc R U P A 1
H25B H 0.9667 0.9243 1.0057 0.081 Uiso 0.28(4) 1 calc R U P A 1
C26A C 0.799(9) 0.741(14) 0.895(11) 0.072(13) Uani 0.28(4) 1 d D U P A 1
H26A H 0.8455 0.7414 0.8346 0.086 Uiso 0.28(4) 1 calc R U P A 1
H26B H 0.7848 0.6632 0.9048 0.086 Uiso 0.28(4) 1 calc R U P A 1
C23B C 0.681(4) 0.845(3) 0.941(3) 0.045(10) Uani 0.72(4) 1 d D . P A 2
H23C H 0.5932 0.8353 0.9390 0.054 Uiso 0.72(4) 1 calc R U P A 2
H23D H 0.7310 0.9214 0.9297 0.054 Uiso 0.72(4) 1 calc R U P A 2
C24B C 0.751(4) 0.861(5) 1.061(3) 0.079(12) Uani 0.72(4) 1 d D . P A 2
H24C H 0.8069 0.9546 1.1188 0.095 Uiso 0.72(4) 1 calc R U P A 2
H24D H 0.6871 0.8209 1.0969 0.095 Uiso 0.72(4) 1 calc R U P A 2
C25B C 0.831(4) 0.792(4) 1.028(3) 0.068(10) Uani 0.72(4) 1 d D . P A 2
H25C H 0.8234 0.7373 1.0685 0.081 Uiso 0.72(4) 1 calc R U P A 2
H25D H 0.9240 0.8561 1.0523 0.081 Uiso 0.72(4) 1 calc R U P A 2
C26B C 0.778(4) 0.708(5) 0.892(4) 0.072(13) Uani 0.72(4) 1 d D . P A 2
H26C H 0.8470 0.7327 0.8554 0.086 Uiso 0.72(4) 1 calc R U P A 2
H26D H 0.7452 0.6148 0.8715 0.086 Uiso 0.72(4) 1 calc R U P A 2

loop_
_atom_site_aniso_label
_atom_site_aniso_U_11
_atom_site_aniso_U_22
_atom_site_aniso_U_33
_atom_site_aniso_U_23
_atom_site_aniso_U_13
_atom_site_aniso_U_12
Yb1 0.0214(4) 0.0273(4) 0.0468(5) 0.0219(4) 0.0171(4) 0.0150(3)
Fe1 0.0208(12) 0.0342(14) 0.0464(16) 0.0256(13) 0.0169(12) 0.0192(12)
Si1 0.020(2) 0.026(3) 0.048(3) 0.022(2) 0.018(2) 0.013(2)
Si2 0.027(3) 0.034(3) 0.042(3) 0.022(3) 0.015(2) 0.018(2)
O1 0.034(7) 0.041(8) 0.046(8) 0.016(7) 0.018(6) 0.019(6)
N1 0.023(7) 0.021(7) 0.062(10) 0.027(7) 0.023(7) 0.019(6)
N2 0.020(7) 0.018(7) 0.040(9) 0.018(7) 0.012(6) 0.006(6)
C1 0.025(9) 0.019(9) 0.029(10) 0.011(8) 0.013(8) 0.008(7)
C2 0.024(9) 0.035(10) 0.043(11) 0.023(9) 0.016(8) 0.022(8)
C3 0.016(8) 0.054(12) 0.052(12) 0.030(11) 0.016(9) 0.023(9)
C4 0.012(8) 0.042(12) 0.057(13) 0.021(11) 0.015(9) 0.013(8)
C5 0.029(9) 0.026(9) 0.036(10) 0.019(8) 0.015(8) 0.015(8)
C6 0.034(10) 0.049(12) 0.044(12) 0.029(10) 0.017(9) 0.030(10)
C7 0.035(10) 0.043(11) 0.043(12) 0.020(10) 0.018(9) 0.028(10)
C8 0.044(11) 0.028(10) 0.065(14) 0.028(10) 0.028(11) 0.022(9)
C9 0.031(10) 0.049(12) 0.065(14) 0.039(11) 0.024(10) 0.031(10)
C10 0.024(8) 0.012(8) 0.034(10) -0.009(7) -0.004(7) 0.012(7)
C11 0.035(10) 0.033(10) 0.059(14) 0.025(10) 0.028(10) 0.023(9)
C12 0.029(9) 0.022(9) 0.067(14) 0.030(10) 0.030(10) 0.016(8)
C13 0.021(9) 0.037(10) 0.057(13) 0.028(10) 0.021(8) 0.018(8)
C14 0.041(11) 0.026(10) 0.072(15) 0.025(10) 0.030(11) 0.017(9)
C15 0.054(13) 0.047(13) 0.066(15) 0.022(12) 0.029(12) 0.037(12)
C16 0.043(12) 0.038(12) 0.10(2) 0.030(13) 0.032(13) 0.018(11)
C17 0.038(11) 0.036(11) 0.075(16) 0.029(11) 0.030(11) 0.019(10)
C18 0.046(12) 0.050(13) 0.085(17) 0.045(13) 0.029(12) 0.031(11)
C19 0.030(10) 0.038(11) 0.034(11) 0.011(9) 0.018(8) 0.013(9)
C20 0.042(12) 0.023(10) 0.082(17) 0.021(11) 0.033(12) 0.010(9)
C21 0.062(14) 0.052(14) 0.060(15) 0.031(12) 0.040(12) 0.028(12)
C22 0.053(14) 0.10(2) 0.040(13) 0.012(13) 0.018(11) 0.055(15)
C23A 0.033(16) 0.059(17) 0.049(14) 0.032(12) 0.021(10) 0.019(14)
C24A 0.08(2) 0.09(2) 0.058(18) 0.031(15) 0.025(15) 0.042(19)
C25A 0.07(2) 0.06(2) 0.072(19) 0.032(15) -0.001(14) 0.036(16)
C26A 0.058(17) 0.08(3) 0.066(16) 0.012(15) 0.010(12) 0.047(19)
C23B 0.033(16) 0.059(17) 0.049(14) 0.032(12) 0.021(10) 0.019(14)
C24B 0.08(2) 0.09(2) 0.058(18) 0.031(15) 0.025(15) 0.042(19)
C25B 0.07(2) 0.06(2) 0.072(19) 0.032(15) -0.001(14) 0.036(16)
C26B 0.058(17) 0.08(3) 0.066(16) 0.012(15) 0.010(12) 0.047(19)

loop_
_atom_type_symbol
_atom_type_description
_atom_type_scat_dispersion_real
_atom_type_scat_dispersion_imag
_atom_type_scat_source
C C 0.0033 0.0016 'International Tables Vol C Tables 4.2.6.8 and 6.1.1.4'
H H 0.0000 0.0000 'International Tables Vol C Tables 4.2.6.8 and 6.1.1.4'
N N 0.0061 0.0033 'International Tables Vol C Tables 4.2.6.8 and 6.1.1.4'
O O 0.0106 0.0060 'International Tables Vol C Tables 4.2.6.8 and 6.1.1.4'
Si Si 0.0817 0.0704 'International Tables Vol C Tables 4.2.6.8 and 6.1.1.4'
Fe Fe 0.3463 0.8444 'International Tables Vol C Tables 4.2.6.8 and 6.1.1.4'
Yb Yb -0.3850 5.5486 'International Tables Vol C Tables 4.2.6.8 and 6.1.1.4'

loop_
_geom_angle_atom_site_label_1
_geom_angle_atom_site_label_2
_geom_angle_atom_site_label_3
_geom_angle
_geom_angle_site_symmetry_1
_geom_angle_site_symmetry_3
_geom_angle_publ_flag
N2 Yb1 O1 88.5(4) . . ?
N2 Yb1 N1 116.8(4) . 2_666 ?
O1 Yb1 N1 116.7(4) . 2_666 ?
N2 Yb1 N1 133.9(4) . . ?
O1 Yb1 N1 116.4(4) . . ?
N1 Yb1 N1 87.3(4) 2_666 . ?
N2 Yb1 C6 28.4(5) . . ?
O1 Yb1 C6 104.4(5) . . ?
N1 Yb1 C6 125.6(5) 2_666 . ?
N1 Yb1 C6 105.4(4) . . ?
N2 Yb1 C1 107.9(5) . . ?
O1 Yb1 C1 138.5(4) . . ?
N1 Yb1 C1 90.1(5) 2_666 . ?
N1 Yb1 C1 28.8(4) . . ?
C6 Yb1 C1 80.5(5) . . ?
N2 Yb1 C1 132.0(4) . 2_666 ?
O1 Yb1 C1 91.3(4) . 2_666 ?
N1 Yb1 C1 28.1(4) 2_666 2_666 ?
N1 Yb1 C1 88.1(4) . 2_666 ?
C6 Yb1 C1 151.4(5) . 2_666 ?
C1 Yb1 C1 103.6(4) . 2_666 ?
N2 Yb1 C5 93.5(5) . . ?
O1 Yb1 C5 166.2(4) . . ?
N1 Yb1 C5 74.5(5) 2_666 . ?
N1 Yb1 C5 53.6(4) . . ?
C6 Yb1 C5 72.4(5) . . ?
C1 Yb1 C5 28.6(4) . . ?
C1 Yb1 C5 97.5(5) 2_666 . ?
N2 Yb1 C5 152.9(4) . 2_666 ?
O1 Yb1 C5 77.4(4) . 2_666 ?
N1 Yb1 C5 53.3(4) 2_666 2_666 ?
N1 Yb1 C5 73.2(4) . 2_666 ?
C6 Yb1 C5 178.1(5) . 2_666 ?
C1 Yb1 C5 97.8(4) . 2_666 ?
C1 Yb1 C5 28.1(4) 2_666 2_666 ?
C5 Yb1 C5 105.7(4) . 2_666 ?
N2 Yb1 Fe1 67.7(3) . . ?
O1 Yb1 Fe1 132.5(3) . . ?
N1 Yb1 Fe1 110.8(3) 2_666 . ?
N1 Yb1 Fe1 67.0(3) . . ?
C6 Yb1 Fe1 40.3(4) . . ?
C1 Yb1 Fe1 40.3(3) . . ?
C1 Yb1 Fe1 135.5(3) 2_666 . ?
C5 Yb1 Fe1 38.0(3) . . ?
C5 Yb1 Fe1 138.0(3) 2_666 . ?
N2 Yb1 Yb1 142.3(3) . 2_666 ?
O1 Yb1 Yb1 128.1(3) . 2_666 ?
N1 Yb1 Yb1 44.1(3) 2_666 2_666 ?
N1 Yb1 Yb1 43.2(3) . 2_666 ?
C6 Yb1 Yb1 125.8(4) . 2_666 ?
C1 Yb1 Yb1 52.5(3) . 2_666 ?
C1 Yb1 Yb1 51.1(3) 2_666 2_666 ?
C5 Yb1 Yb1 53.4(3) . 2_666 ?
C5 Yb1 Yb1 52.4(3) 2_666 2_666 ?
Fe1 Yb1 Yb1 88.34(5) . 2_666 ?
C3 Fe1 C4 41.8(7) . . ?
C3 Fe1 C8 114.2(8) . . ?
C4 Fe1 C8 145.5(7) . . ?
C3 Fe1 C9 104.4(7) . . ?
C4 Fe1 C9 111.2(7) . . ?
C8 Fe1 C9 41.3(7) . . ?
C3 Fe1 C5 67.1(7) . . ?
C4 Fe1 C5 39.1(6) . . ?
C8 Fe1 C5 174.2(7) . . ?
C9 Fe1 C5 144.4(7) . . ?
C3 Fe1 C2 39.8(6) . . ?
C4 Fe1 C2 69.0(7) . . ?
C8 Fe1 C2 109.3(7) . . ?
C9 Fe1 C2 128.5(7) . . ?
C5 Fe1 C2 68.0(6) . . ?
C3 Fe1 C10 129.3(6) . . ?
C4 Fe1 C10 106.4(6) . . ?
C8 Fe1 C10 67.4(7) . . ?
C9 Fe1 C10 41.0(6) . . ?
C5 Fe1 C10 116.4(6) . . ?
C2 Fe1 C10 167.4(6) . . ?
C3 Fe1 C7 149.3(7) . . ?
C4 Fe1 C7 168.7(7) . . ?
C8 Fe1 C7 40.2(7) . . ?
C9 Fe1 C7 67.8(8) . . ?
C5 Fe1 C7 136.3(7) . . ?
C2 Fe1 C7 121.0(7) . . ?
C10 Fe1 C7 65.0(7) . . ?
C3 Fe1 C6 166.4(7) . . ?
C4 Fe1 C6 129.7(7) . . ?
C8 Fe1 C6 66.9(7) . . ?
C9 Fe1 C6 67.0(7) . . ?
C5 Fe1 C6 113.1(7) . . ?
C2 Fe1 C6 153.8(7) . . ?
C10 Fe1 C6 37.6(6) . . ?
C7 Fe1 C6 39.1(7) . . ?
C3 Fe1 C1 66.7(6) . . ?
C4 Fe1 C1 67.8(6) . . ?
C8 Fe1 C1 133.8(7) . . ?
C9 Fe1 C1 168.3(7) . . ?
C5 Fe1 C1 40.9(6) . . ?
C2 Fe1 C1 39.8(6) . . ?
C10 Fe1 C1 150.6(6) . . ?
C7 Fe1 C1 115.6(7) . . ?
C6 Fe1 C1 123.1(6) . . ?
C3 Fe1 Yb1 126.6(5) . . ?
C4 Fe1 Yb1 102.7(5) . . ?
C8 Fe1 Yb1 111.4(6) . . ?
C9 Fe1 Yb1 128.3(6) . . ?
C5 Fe1 Yb1 64.9(5) . . ?
C2 Fe1 Yb1 99.4(4) . . ?
C10 Fe1 Yb1 93.0(5) . . ?
C7 Fe1 Yb1 71.4(5) . . ?
C6 Fe1 Yb1 61.3(4) . . ?
C1 Fe1 Yb1 62.0(4) . . ?
N1 Si1 C11 111.6(8) . . ?
N1 Si1 C12 106.9(7) . . ?
C11 Si1 C12 107.7(8) . . ?
N1 Si1 C13 116.3(7) . . ?
C11 Si1 C13 108.8(8) . . ?
C12 Si1 C13 104.8(8) . . ?
N2 Si2 C18 108.1(8) . . ?
N2 Si2 C17 115.4(9) . . ?
C18 Si2 C17 106.9(9) . . ?
N2 Si2 C19 113.9(7) . . ?
C18 Si2 C19 106.1(9) . . ?
C17 Si2 C19 105.9(8) . . ?
C26B O1 C23B 108(2) . . ?
C23A O1 C26A 103(6) . . ?
C26B O1 Yb1 130.9(17) . . ?
C23B O1 Yb1 121.4(17) . . ?
C23A O1 Yb1 120(4) . . ?
C26A O1 Yb1 137(4) . . ?
C1 N1 Si1 120.8(10) . . ?
C1 N1 Yb1 95.1(9) . 2_666 ?
Si1 N1 Yb1 117.7(6) . 2_666 ?
C1 N1 Yb1 90.7(9) . . ?
Si1 N1 Yb1 131.0(8) . . ?
Yb1 N1 Yb1 92.7(4) 2_666 . ?
C6 N2 Si2 121.2(11) . . ?
C6 N2 Yb1 98.2(10) . . ?
Si2 N2 Yb1 139.9(7) . . ?
N1 C1 C2 131.7(14) . . ?
N1 C1 C5 123.8(14) . . ?
C2 C1 C5 104.5(14) . . ?
N1 C1 Fe1 130.5(12) . . ?
C2 C1 Fe1 66.9(9) . . ?
C5 C1 Fe1 65.8(9) . . ?
N1 C1 Yb1 60.5(8) . . ?
C2 C1 Yb1 138.3(11) . . ?
C5 C1 Yb1 78.7(9) . . ?
Fe1 C1 Yb1 77.6(5) . . ?
N1 C1 Yb1 56.8(8) . 2_666 ?
C2 C1 Yb1 145.3(11) . 2_666 ?
C5 C1 Yb1 78.4(9) . 2_666 ?
Fe1 C1 Yb1 139.1(6) . 2_666 ?
Yb1 C1 Yb1 76.4(4) . 2_666 ?
C3 C2 C1 108.0(15) . . ?
C3 C2 Fe1 67.5(10) . . ?
C1 C2 Fe1 73.3(9) . . ?
C3 C2 H2 126.0 . . ?
C1 C2 H2 126.0 . . ?
Fe1 C2 H2 124.8 . . ?
C2 C3 C4 110.1(15) . . ?
C2 C3 Fe1 72.7(11) . . ?
C4 C3 Fe1 69.3(11) . . ?
C2 C3 H3 124.9 . . ?
C4 C3 H3 124.9 . . ?
Fe1 C3 H3 124.6 . . ?
C5 C4 C3 106.9(14) . . ?
C5 C4 Fe1 72.2(11) . . ?
C3 C4 Fe1 68.9(11) . . ?
C5 C4 H4 126.5 . . ?
C3 C4 H4 126.5 . . ?
Fe1 C4 H4 124.0 . . ?
C4 C5 C1 110.3(15) . . ?
C4 C5 Fe1 68.7(11) . . ?
C1 C5 Fe1 73.3(9) . . ?
C4 C5 Yb1 142.4(13) . . ?
C1 C5 Yb1 72.7(9) . . ?
Fe1 C5 Yb1 77.1(5) . . ?
C4 C5 Yb1 143.3(13) . 2_666 ?
C1 C5 Yb1 73.5(9) . 2_666 ?
Fe1 C5 Yb1 141.2(7) . 2_666 ?
Yb1 C5 Yb1 74.3(4) . 2_666 ?
C4 C5 H5 124.8 . . ?
C1 C5 H5 124.8 . . ?
Fe1 C5 H5 124.7 . . ?
Yb1 C5 H5 64.3 . . ?
Yb1 C5 H5 63.1 2_666 . ?
C10 C6 N2 130.1(17) . . ?
C10 C6 C7 107.2(15) . . ?
N2 C6 C7 122.8(16) . . ?
C10 C6 Fe1 68.7(11) . . ?
N2 C6 Fe1 128.7(12) . . ?
C7 C6 Fe1 67.9(10) . . ?
C10 C6 Yb1 131.9(13) . . ?
N2 C6 Yb1 53.4(8) . . ?
C7 C6 Yb1 90.8(10) . . ?
Fe1 C6 Yb1 78.4(5) . . ?
C8 C7 C6 109.4(16) . . ?
C8 C7 Fe1 68.4(11) . . ?
C6 C7 Fe1 73.0(11) . . ?
C8 C7 H7 125.3 . . ?
C6 C7 H7 125.3 . . ?
Fe1 C7 H7 124.9 . . ?
C7 C8 C9 107.3(15) . . ?
C7 C8 Fe1 71.5(10) . . ?
C9 C8 Fe1 69.4(10) . . ?
C7 C8 H8 126.3 . . ?
C9 C8 H8 126.3 . . ?
Fe1 C8 H8 124.5 . . ?
C8 C9 C10 105.2(15) . . ?
C8 C9 Fe1 69.4(10) . . ?
C10 C9 Fe1 71.1(10) . . ?
C8 C9 H9 127.4 . . ?
C10 C9 H9 127.4 . . ?
Fe1 C9 H9 123.8 . . ?
C6 C10 C9 111.0(16) . . ?
C6 C10 Fe1 73.8(11) . . ?
C9 C10 Fe1 67.9(10) . . ?
C6 C10 H10 124.5 . . ?
C9 C10 H10 124.5 . . ?
Fe1 C10 H10 125.4 . . ?
Si1 C11 H11A 109.5 . . ?
Si1 C11 H11B 109.5 . . ?
H11A C11 H11B 109.5 . . ?
Si1 C11 H11C 109.5 . . ?
H11A C11 H11C 109.5 . . ?
H11B C11 H11C 109.5 . . ?
Si1 C12 H12A 109.5 . . ?
Si1 C12 H12B 109.5 . . ?
H12A C12 H12B 109.5 . . ?
Si1 C12 H12C 109.5 . . ?
H12A C12 H12C 109.5 . . ?
H12B C12 H12C 109.5 . . ?
C16 C13 C15 109.2(18) . . ?
C16 C13 C14 106.7(15) . . ?
C15 C13 C14 108.3(15) . . ?
C16 C13 Si1 109.8(13) . . ?
C15 C13 Si1 110.1(12) . . ?
C14 C13 Si1 112.6(13) . . ?
C13 C14 H14A 109.5 . . ?
C13 C14 H14B 109.5 . . ?
H14A C14 H14B 109.5 . . ?
C13 C14 H14C 109.5 . . ?
H14A C14 H14C 109.5 . . ?
H14B C14 H14C 109.5 . . ?
C13 C15 H15A 109.5 . . ?
C13 C15 H15B 109.5 . . ?
H15A C15 H15B 109.5 . . ?
C13 C15 H15C 109.5 . . ?
H15A C15 H15C 109.5 . . ?
H15B C15 H15C 109.5 . . ?
C13 C16 H16A 109.5 . . ?
C13 C16 H16B 109.5 . . ?
H16A C16 H16B 109.5 . . ?
C13 C16 H16C 109.5 . . ?
H16A C16 H16C 109.5 . . ?
H16B C16 H16C 109.5 . . ?
Si2 C17 H17A 109.5 . . ?
Si2 C17 H17B 109.5 . . ?
H17A C17 H17B 109.5 . . ?
Si2 C17 H17C 109.5 . . ?
H17A C17 H17C 109.5 . . ?
H17B C17 H17C 109.5 . . ?
Si2 C18 H18A 109.5 . . ?
Si2 C18 H18B 109.5 . . ?
H18A C18 H18B 109.5 . . ?
Si2 C18 H18C 109.5 . . ?
H18A C18 H18C 109.5 . . ?
H18B C18 H18C 109.5 . . ?
C20 C19 C21 109.2(17) . . ?
C20 C19 C22 108.2(17) . . ?
C21 C19 C22 109.5(16) . . ?
C20 C19 Si2 110.9(12) . . ?
C21 C19 Si2 108.4(13) . . ?
C22 C19 Si2 110.5(13) . . ?
C19 C20 H20A 109.5 . . ?
C19 C20 H20B 109.5 . . ?
H20A C20 H20B 109.5 . . ?
C19 C20 H20C 109.5 . . ?
H20A C20 H20C 109.5 . . ?
H20B C20 H20C 109.5 . . ?
C19 C21 H21A 109.5 . . ?
C19 C21 H21B 109.5 . . ?
H21A C21 H21B 109.5 . . ?
C19 C21 H21C 109.5 . . ?
H21A C21 H21C 109.5 . . ?
H21B C21 H21C 109.5 . . ?
C19 C22 H22A 109.5 . . ?
C19 C22 H22B 109.5 . . ?
H22A C22 H22B 109.5 . . ?
C19 C22 H22C 109.5 . . ?
H22A C22 H22C 109.5 . . ?
H22B C22 H22C 109.5 . . ?
O1 C23A C24A 109(7) . . ?
O1 C23A H23A 109.9 . . ?
C24A C23A H23A 109.9 . . ?
O1 C23A H23B 109.9 . . ?
C24A C23A H23B 109.9 . . ?
H23A C23A H23B 108.3 . . ?
C25A C24A C23A 110(8) . . ?
C25A C24A H24A 109.7 . . ?
C23A C24A H24A 109.7 . . ?
C25A C24A H24B 109.7 . . ?
C23A C24A H24B 109.7 . . ?
H24A C24A H24B 108.2 . . ?
C24A C25A C26A 99(7) . . ?
C24A C25A H25A 112.0 . . ?
C26A C25A H25A 112.0 . . ?
C24A C25A H25B 112.0 . . ?
C26A C25A H25B 112.0 . . ?
H25A C25A H25B 109.7 . . ?
O1 C26A C25A 117(6) . . ?
O1 C26A H26A 108.1 . . ?
C25A C26A H26A 108.1 . . ?
O1 C26A H26B 108.1 . . ?
C25A C26A H26B 108.1 . . ?
H26A C26A H26B 107.3 . . ?
O1 C23B C24B 107(3) . . ?
O1 C23B H23C 110.3 . . ?
C24B C23B H23C 110.3 . . ?
O1 C23B H23D 110.3 . . ?
C24B C23B H23D 110.3 . . ?
H23C C23B H23D 108.6 . . ?
C25B C24B C23B 104(3) . . ?
C25B C24B H24C 111.0 . . ?
C23B C24B H24C 111.0 . . ?
C25B C24B H24D 111.0 . . ?
C23B C24B H24D 111.0 . . ?
H24C C24B H24D 109.0 . . ?
C24B C25B C26B 107(3) . . ?
C24B C25B H25C 110.4 . . ?
C26B C25B H25C 110.4 . . ?
C24B C25B H25D 110.4 . . ?
C26B C25B H25D 110.4 . . ?
H25C C25B H25D 108.6 . . ?
O1 C26B C25B 108(3) . . ?
O1 C26B H26C 110.1 . . ?
C25B C26B H26C 110.1 . . ?
O1 C26B H26D 110.1 . . ?
C25B C26B H26D 110.1 . . ?
H26C C26B H26D 108.4 . . ?

loop_
_geom_bond_atom_site_label_1
_geom_bond_atom_site_label_2
_geom_bond_distance
_geom_bond_site_symmetry_2
_geom_bond_publ_flag
Yb1 N2 2.360(13) . ?
Yb1 O1 2.443(13) . ?
Yb1 N1 2.515(13) 2_666 ?
Yb1 N1 2.559(14) . ?
Yb1 C6 2.909(17) . ?
Yb1 C1 2.940(16) . ?
Yb1 C1 2.995(16) 2_666 ?
Yb1 C5 3.020(17) . ?
Yb1 C5 3.060(16) 2_666 ?
Yb1 Fe1 3.251(2) . ?
Yb1 Yb1 3.6715(18) 2_666 ?
Fe1 C3 2.00(2) . ?
Fe1 C4 2.01(2) . ?
Fe1 C8 2.038(18) . ?
Fe1 C9 2.037(17) . ?
Fe1 C5 2.051(17) . ?
Fe1 C2 2.069(16) . ?
Fe1 C10 2.081(18) . ?
Fe1 C7 2.078(19) . ?
Fe1 C6 2.146(18) . ?
Fe1 C1 2.154(16) . ?
Si1 N1 1.746(13) . ?
Si1 C11 1.884(19) . ?
Si1 C12 1.884(17) . ?
Si1 C13 1.894(19) . ?
Si2 N2 1.702(13) . ?
Si2 C18 1.87(2) . ?
Si2 C17 1.890(19) . ?
Si2 C19 1.927(18) . ?
O1 C26B 1.43(2) . ?
O1 C23B 1.44(2) . ?
O1 C23A 1.44(3) . ?
O1 C26A 1.44(3) . ?
N1 C1 1.42(2) . ?
N1 Yb1 2.515(13) 2_666 ?
N2 C6 1.40(2) . ?
C1 C2 1.44(2) . ?
C1 C5 1.47(2) . ?
C1 Yb1 2.995(16) 2_666 ?
C2 C3 1.39(2) . ?
C2 H2 0.9300 . ?
C3 C4 1.43(2) . ?
C3 H3 0.9300 . ?
C4 C5 1.36(2) . ?
C4 H4 0.9300 . ?
C5 Yb1 3.060(16) 2_666 ?
C5 H5 0.9300 . ?
C6 C10 1.36(2) . ?
C6 C7 1.42(2) . ?
C7 C8 1.41(2) . ?
C7 H7 0.9300 . ?
C8 C9 1.44(3) . ?
C8 H8 0.9300 . ?
C9 C10 1.44(2) . ?
C9 H9 0.9300 . ?
C10 H10 0.9300 . ?
C11 H11A 0.9600 . ?
C11 H11B 0.9600 . ?
C11 H11C 0.9600 . ?
C12 H12A 0.9600 . ?
C12 H12B 0.9600 . ?
C12 H12C 0.9600 . ?
C13 C16 1.51(2) . ?
C13 C15 1.51(3) . ?
C13 C14 1.58(2) . ?
C14 H14A 0.9600 . ?
C14 H14B 0.9600 . ?
C14 H14C 0.9600 . ?
C15 H15A 0.9600 . ?
C15 H15B 0.9600 . ?
C15 H15C 0.9600 . ?
C16 H16A 0.9600 . ?
C16 H16B 0.9600 . ?
C16 H16C 0.9600 . ?
C17 H17A 0.9600 . ?
C17 H17B 0.9600 . ?
C17 H17C 0.9600 . ?
C18 H18A 0.9600 . ?
C18 H18B 0.9600 . ?
C18 H18C 0.9600 . ?
C19 C20 1.51(2) . ?
C19 C21 1.53(3) . ?
C19 C22 1.54(3) . ?
C20 H20A 0.9600 . ?
C20 H20B 0.9600 . ?
C20 H20C 0.9600 . ?
C21 H21A 0.9600 . ?
C21 H21B 0.9600 . ?
C21 H21C 0.9600 . ?
C22 H22A 0.9600 . ?
C22 H22B 0.9600 . ?
C22 H22C 0.9600 . ?
C23A C24A 1.52(3) . ?
C23A H23A 0.9700 . ?
C23A H23B 0.9700 . ?
C24A C25A 1.51(3) . ?
C24A H24A 0.9700 . ?
C24A H24B 0.9700 . ?
C25A C26A 1.51(3) . ?
C25A H25A 0.9700 . ?
C25A H25B 0.9700 . ?
C26A H26A 0.9700 . ?
C26A H26B 0.9700 . ?
C23B C24B 1.51(3) . ?
C23B H23C 0.9700 . ?
C23B H23D 0.9700 . ?
C24B C25B 1.49(2) . ?
C24B H24C 0.9700 . ?
C24B H24D 0.9700 . ?
C25B C26B 1.50(3) . ?
C25B H25C 0.9700 . ?
C25B H25D 0.9700 . ?
C26B H26C 0.9700 . ?
C26B H26D 0.9700 . ?

loop_
_geom_torsion_atom_site_label_1
_geom_torsion_atom_site_label_2
_geom_torsion_atom_site_label_3
_geom_torsion_atom_site_label_4
_geom_torsion
_geom_torsion_site_symmetry_1
_geom_torsion_site_symmetry_2
_geom_torsion_site_symmetry_3
_geom_torsion_site_symmetry_4
_geom_torsion_publ_flag
C11 Si1 N1 C1 -44.4(15) . . . . ?
C12 Si1 N1 C1 -162.0(13) . . . . ?
C13 Si1 N1 C1 81.3(15) . . . . ?
C11 Si1 N1 Yb1 71.1(9) . . . 2_666 ?
C12 Si1 N1 Yb1 -46.5(10) . . . 2_666 ?
C13 Si1 N1 Yb1 -163.2(7) . . . 2_666 ?
C11 Si1 N1 Yb1 -167.0(8) . . . . ?
C12 Si1 N1 Yb1 75.4(10) . . . . ?
C13 Si1 N1 Yb1 -41.3(11) . . . . ?
C18 Si2 N2 C6 -165.1(14) . . . . ?
C17 Si2 N2 C6 75.3(15) . . . . ?
C19 Si2 N2 C6 -47.5(16) . . . . ?
C18 Si2 N2 Yb1 27.4(14) . . . . ?
C17 Si2 N2 Yb1 -92.2(13) . . . . ?
C19 Si2 N2 Yb1 145.0(11) . . . . ?
Si1 N1 C1 C2 -10(3) . . . . ?
Yb1 N1 C1 C2 -137.1(17) 2_666 . . . ?
Yb1 N1 C1 C2 130.1(18) . . . . ?
Si1 N1 C1 C5 169.9(13) . . . . ?
Yb1 N1 C1 C5 43.3(17) 2_666 . . . ?
Yb1 N1 C1 C5 -49.5(16) . . . . ?
Si1 N1 C1 Fe1 -104.4(14) . . . . ?
Yb1 N1 C1 Fe1 128.9(11) 2_666 . . . ?
Yb1 N1 C1 Fe1 36.1(13) . . . . ?
Si1 N1 C1 Yb1 -140.6(13) . . . . ?
Yb1 N1 C1 Yb1 92.8(4) 2_666 . . . ?
Si1 N1 C1 Yb1 126.7(13) . . . 2_666 ?
Yb1 N1 C1 Yb1 -92.8(4) . . . 2_666 ?
N1 C1 C2 C3 176.7(17) . . . . ?
C5 C1 C2 C3 -3.6(19) . . . . ?
Fe1 C1 C2 C3 -58.8(12) . . . . ?
Yb1 C1 C2 C3 -92.8(19) . . . . ?
Yb1 C1 C2 C3 87(2) 2_666 . . . ?
N1 C1 C2 Fe1 -124.5(19) . . . . ?
C5 C1 C2 Fe1 55.2(11) . . . . ?
Yb1 C1 C2 Fe1 -34.0(14) . . . . ?
Yb1 C1 C2 Fe1 145.7(17) 2_666 . . . ?
C1 C2 C3 C4 3(2) . . . . ?
Fe1 C2 C3 C4 -59.5(14) . . . . ?
C1 C2 C3 Fe1 62.5(12) . . . . ?
C2 C3 C4 C5 -1(2) . . . . ?
Fe1 C3 C4 C5 -62.6(13) . . . . ?
C2 C3 C4 Fe1 61.5(14) . . . . ?
C3 C4 C5 C1 -1(2) . . . . ?
Fe1 C4 C5 C1 -61.7(12) . . . . ?
C3 C4 C5 Fe1 60.5(13) . . . . ?
C3 C4 C5 Yb1 87(2) . . . . ?
Fe1 C4 C5 Yb1 26.1(17) . . . . ?
C3 C4 C5 Yb1 -91(2) . . . 2_666 ?
Fe1 C4 C5 Yb1 -151.2(18) . . . 2_666 ?
N1 C1 C5 C4 -177.2(16) . . . . ?
C2 C1 C5 C4 3.0(19) . . . . ?
Fe1 C1 C5 C4 59.0(13) . . . . ?
Yb1 C1 C5 C4 140.3(14) . . . . ?
Yb1 C1 C5 C4 -141.4(14) 2_666 . . . ?
N1 C1 C5 Fe1 123.8(16) . . . . ?
C2 C1 C5 Fe1 -55.9(11) . . . . ?
Yb1 C1 C5 Fe1 81.4(4) . . . . ?
Yb1 C1 C5 Fe1 159.6(6) 2_666 . . . ?
N1 C1 C5 Yb1 42.4(14) . . . . ?
C2 C1 C5 Yb1 -137.3(12) . . . . ?
Fe1 C1 C5 Yb1 -81.4(4) . . . . ?
Yb1 C1 C5 Yb1 78.3(3) 2_666 . . . ?
N1 C1 C5 Yb1 -35.8(14) . . . 2_666 ?
C2 C1 C5 Yb1 144.4(12) . . . 2_666 ?
Fe1 C1 C5 Yb1 -159.6(6) . . . 2_666 ?
Yb1 C1 C5 Yb1 -78.3(3) . . . 2_666 ?
Si2 N2 C6 C10 -54(3) . . . . ?
Yb1 N2 C6 C10 117.6(19) . . . . ?
Si2 N2 C6 C7 125.3(16) . . . . ?
Yb1 N2 C6 C7 -62.8(18) . . . . ?
Si2 N2 C6 Fe1 -148.1(11) . . . . ?
Yb1 N2 C6 Fe1 23.8(16) . . . . ?
Si2 N2 C6 Yb1 -171.9(14) . . . . ?
C10 C6 C7 C8 1(2) . . . . ?
N2 C6 C7 C8 -178.3(16) . . . . ?
Fe1 C6 C7 C8 58.9(13) . . . . ?
Yb1 C6 C7 C8 136.1(13) . . . . ?
C10 C6 C7 Fe1 -57.6(13) . . . . ?
N2 C6 C7 Fe1 122.8(17) . . . . ?
Yb1 C6 C7 Fe1 77.2(5) . . . . ?
C6 C7 C8 C9 -1(2) . . . . ?
Fe1 C7 C8 C9 60.4(13) . . . . ?
C6 C7 C8 Fe1 -61.8(14) . . . . ?
C7 C8 C9 C10 1(2) . . . . ?
Fe1 C8 C9 C10 62.6(12) . . . . ?
C7 C8 C9 Fe1 -61.7(13) . . . . ?
N2 C6 C10 C9 178.9(18) . . . . ?
C7 C6 C10 C9 -1(2) . . . . ?
Fe1 C6 C10 C9 -57.9(13) . . . . ?
Yb1 C6 C10 C9 -108.1(16) . . . . ?
N2 C6 C10 Fe1 -123(2) . . . . ?
C7 C6 C10 Fe1 57.1(13) . . . . ?
Yb1 C6 C10 Fe1 -50.2(14) . . . . ?
C8 C9 C10 C6 0(2) . . . . ?
Fe1 C9 C10 C6 61.4(14) . . . . ?
C8 C9 C10 Fe1 -61.4(12) . . . . ?
N1 Si1 C13 C16 174.6(13) . . . . ?
C11 Si1 C13 C16 -58.3(16) . . . . ?
C12 Si1 C13 C16 56.7(16) . . . . ?
N1 Si1 C13 C15 54.2(14) . . . . ?
C11 Si1 C13 C15 -178.6(12) . . . . ?
C12 Si1 C13 C15 -63.6(13) . . . . ?
N1 Si1 C13 C14 -66.7(14) . . . . ?
C11 Si1 C13 C14 60.5(14) . . . . ?
C12 Si1 C13 C14 175.5(12) . . . . ?
C26A O1 C23A C24A 17(14) . . . . ?
Yb1 O1 C23A C24A -163(8) . . . . ?
O1 C23A C24A C25A -14(14) . . . . ?
C23A C24A C25A C26A 4(14) . . . . ?
C23A O1 C26A C25A -15(17) . . . . ?
Yb1 O1 C26A C25A 165(7) . . . . ?
C24A C25A C26A O1 7(17) . . . . ?
C26B O1 C23B C24B -26(4) . . . . ?
Yb1 O1 C23B C24B 153(3) . . . . ?
O1 C23B C24B C25B 25(4) . . . . ?
C23B C24B C25B C26B -16(5) . . . . ?
C23B O1 C26B C25B 16(5) . . . . ?
Yb1 O1 C26B C25B -163(2) . . . . ?
C24B C25B C26B O1 1(6) . . . . ?
